data_2003258
loop_
_publ_author_name
'Adovasio, V.'
'Nardelli, M.'

_publ_section_title
;
 Metal--Hydroxy Ribbons in Pb(OH)(NCS)
;
_journal_issue 3
_journal_name_full 'Acta Crystallographica Section C'
_journal_page_first 380
_journal_page_last 382
_journal_paper_doi 10.1107/S0108270194009145
_journal_volume 51
_journal_year 1995
_chemical_compound_source
;
By crystallisation from an aqueous solution containing Pb(NCS)~2~ and
sodium acetate
;
_chemical_formula_analytical 'C H N O Pb S'
_chemical_formula_moiety 'Pb (O H) (N C S)'
_chemical_formula_sum 'C H N O Pb S'
_chemical_formula_weight 282.29
_chemical_name_systematic
;
Lead hydroxy thiocyanate
;
_space_group_IT_number 62
_symmetry_cell_setting orthorhombic
_symmetry_space_group_name_Hall '-P 2c 2ab'
_symmetry_space_group_name_H-M 'P b n m'
_cell_angle_alpha 90.
_cell_angle_beta 90.
_cell_angle_gamma 90.
_cell_formula_units_Z 4
_cell_length_a 11.250(7)
_cell_length_b 8.564(5)
_cell_length_c 4.157(2)
_cell_measurement_radiation 'Mo K\a~1~'
_cell_measurement_reflns_used 29
_cell_measurement_temperature 293(2)
_cell_measurement_theta_max 17.76
_cell_measurement_theta_min 12.07
_cell_measurement_wavelength 0.7093
_cell_volume 400.5(4)
_computing_cell_refinement 'LQPARM (Nardelli & Mangia, 1984)'
_computing_data_collection 'local programs'
_computing_data_reduction 'local programs'
_computing_molecular_graphics
;
 ORTEP (Johnson, 1965); PLUTO (Motherwell & Clegg, 1976)
;
_computing_publication_material
;
 PARST (Nardelli, 1983); PARSTCIF (Nardelli, 1991)
;
_computing_structure_refinement 'SHELXL93 (Sheldrick, 1994)'
_computing_structure_solution 'SHELXS86 (Sheldrick, 1985)'
_diffrn_ambient_temperature 293(2)
_diffrn_measurement_device 'Siemens-AED single crystal diffractometer'
_diffrn_measurement_method '\q-2\q scan'
_diffrn_radiation_monochromator graphite
_diffrn_radiation_source 'fine-focus sealed tube'
_diffrn_radiation_type MoK\a
_diffrn_radiation_wavelength 0.71069
_diffrn_reflns_av_R_equivalents 0.0386
_diffrn_reflns_av_sigmaI/netI 0.0319
_diffrn_reflns_limit_h_max 14
_diffrn_reflns_limit_h_min -14
_diffrn_reflns_limit_k_max 10
_diffrn_reflns_limit_k_min -10
_diffrn_reflns_limit_l_max 5
_diffrn_reflns_limit_l_min 0
_diffrn_reflns_number 1636
_diffrn_reflns_reduction_process
;
Standard Lorentz and polarization correction.
;
_diffrn_reflns_theta_max 26.97
_diffrn_reflns_theta_min 3.62
_diffrn_standards_decay_% 'within statitistical fluctuation'
_diffrn_standards_interval_count 50
_diffrn_standards_number 3
_exptl_absorpt_coefficient_mu 42.44
_exptl_absorpt_correction_T_max 0.354
_exptl_absorpt_correction_T_min 0.341
_exptl_absorpt_correction_type cylinder
_exptl_crystal_colour colourless
_exptl_crystal_density_diffrn 4.682
_exptl_crystal_description 'slender needles'
_exptl_crystal_F_000 480
_exptl_crystal_size_max 0.16
_exptl_crystal_size_mid 0.03
_exptl_crystal_size_min 0.03
_refine_diff_density_max 2.637
_refine_diff_density_min -2.660
_refine_ls_extinction_coef 0.005(1)
_refine_ls_extinction_method 'F~c~^*^ = kF~c~[1+0.001\cF~c~^2^\l^3^/sin(2\q)'
_refine_ls_goodness_of_fit_obs 1.171
_refine_ls_hydrogen_treatment refall
_refine_ls_matrix_type full
_refine_ls_number_parameters 35
_refine_ls_number_reflns 496
_refine_ls_number_restraints 0
_refine_ls_R_factor_obs 0.0264
_refine_ls_shift/esd_max <0.001
_refine_ls_shift/esd_mean 0.000
_refine_ls_structure_factor_coef Fsqd
_refine_ls_weighting_scheme
; calc w = 1/[\s^2^(F~o~^2^)+(0.0324P)^2^]
where P = (F~o~^2^+2F~c~^2^)/3
;
_refine_ls_wR_factor_obs 0.0579
_reflns_number_observed 383
_reflns_number_total 497
_reflns_observed_criterion I>2\s(I)
_cod_data_source_file ha1124.cif
_cod_data_source_block a
_cod_database_code 2003258

loop_
_symmetry_equiv_pos_as_xyz
'x, y, z'
'-x+1/2, y+1/2, -z+1/2'
'-x, -y, z+1/2'
'x+1/2, -y+1/2, -z'
'-x, -y, -z'
'x-1/2, -y-1/2, z-1/2'
'x, y, -z-1/2'
'-x-1/2, y-1/2, z'

loop_
_atom_site_aniso_label
_atom_site_aniso_U_11
_atom_site_aniso_U_12
_atom_site_aniso_U_13
_atom_site_aniso_U_22
_atom_site_aniso_U_23
_atom_site_aniso_U_33
Pb 0.0202(3) 0.0000 0.0000 0.0262(3) -0.0044(2) 0.0227(3)
S 0.0242(16) 0.0000 0.0000 0.0307(19) 0.0005(15) 0.0353(21)
O 0.0181(43) 0.0000 0.0000 0.0192(44) 0.0079(39) 0.0311(54)
N 0.0283(68) 0.0000 0.0000 0.0368(78) 0.0001(60) 0.0534(91)
C 0.0218(69) 0.0000 0.0000 0.0257(67) -0.0010(55) 0.0235(69)

loop_
_atom_site_label
_atom_site_fract_x
_atom_site_fract_y
_atom_site_fract_z
_atom_site_U_iso_or_equiv
_atom_site_thermal_displace_type
_atom_site_type_symbol
Pb 0.10941(4) 0.12978(6) 0.25000 0.0230(2) aniso Pb
S -0.2302(3) 0.5839(4) 0.25000 0.0301(11) aniso S
O 0.0055(8) -0.1113(11) 0.2500 0.023(2) ani O
N -0.0528(12) 0.3506(15) 0.2500 0.039(3) ani N
C -0.1244(11) 0.4477(16) 0.2500 0.024(3) ani C
H 0.0558(133) -0.1701(157) 0.2500 0.016(39) iso N

loop_
_atom_type_symbol
_atom_type_description
_atom_type_scat_source
_atom_type_scat_dispersion_real
_atom_type_scat_dispersion_imag
Pb 'Lead        ' 'IntTabC, 4.2.6.8, 6.1.1.4' -3.3944 10.1111
'S ' 'Sulphur     ' 'IntTabC, 4.2.6.8, 6.1.1.4' 0.1246 0.1234
'O ' 'Oxygen      ' 'IntTabC, 4.2.6.8, 6.1.1.4' 0.0106 0.0060
'N ' 'Nitrogen    ' 'IntTabC, 4.2.6.8, 6.1.1.4' 0.0061 0.0033
'C ' 'Carbon      ' 'IntTabC, 4.2.6.8, 6.1.1.4' 0.0033 0.0016
'H ' 'Hydrogen    ' 'IntTabC, 4.2.6.8, 6.1.1.4' 0.0000 0.0000

loop_
_geom_angle_atom_site_label_1
_geom_angle_atom_site_label_2
_geom_angle_atom_site_label_3
_geom_angle_site_symmetry_1
_geom_angle_site_symmetry_2
_geom_angle_site_symmetry_3
_geom_angle
_geom_angle_publ_flag
N Pb O . . . 106.5(4) yes
N Pb O . . 5 71.4(2) yes
O Pb O . . 5 71.6(2) yes
O Pb O . . 5_556 71.6(2) no
O Pb O 5 . 5_556 115.8(4) yes
O Pb N 5_556 . . 71.4(2) no
Pb O Pb . . 5 108.4(2) yes
Pb O Pb . 5 5 108.4(2) yes
Pb O Pb . . 5_556 108.4(2) no
Pb O Pb 5 . 5_556 115.8(4) no
Pb N C . . . 179.9(12) yes
S C N . . . 178.5(13) yes

loop_
_geom_bond_atom_site_label_1
_geom_bond_atom_site_label_2
_geom_bond_site_symmetry_2
_geom_bond_distance
_geom_bond_publ_flag
Pb O . 2.372(9) yes
Pb O 5 2.453(5) yes
Pb N . 2.629(13) yes
Pb O 5_556 2.453(5) no
S C . 1.667(14) yes
C N . 1.16(2) yes
O H . 0.76(14) yes
O Pb 5 2.453(5) no
O Pb 5_556 2.453(5) no
